data_4303899
loop_
_publ_author_name
'Jing Zhang'
'Roberto Pattacini'
'Pierre Braunstein'

_publ_contact_author_address
;Laboratoire de Chimie de Coordination
CNRS-Universit\'e de Strasbourg
Institut Le Bel - 4 rue Blaise Pascal
67070 Strasbourg Cedex - France
;
_publ_contact_author_email braunst@chimie.u-strasbg.fr
_publ_contact_author_fax +33(0)368851322
_publ_contact_author_name 'Dr. Pierre Braunstein'
_publ_contact_author_phone +33(0)368851308
_publ_section_title
;
Tridentate Assembling Ligands Based on Oxazoline and Phosphorus Donors in
Dinuclear Pd(I)-Pd(I) Complexes
;
_journal_name_full 'Inorganic Chemistry'
_journal_page_first 11954
_journal_page_last 11962
_journal_paper_doi 10.1021/ic9018579
_journal_volume 48
_journal_year 2009
_chemical_formula_moiety 'C27 H42 Cl2 N3 O4 P Pd2'
_chemical_formula_sum 'C27 H42 Cl2 N3 O4 P Pd2'
_chemical_formula_weight 787.31
_space_group_IT_number 61
_symmetry_cell_setting orthorhombic
_symmetry_Int_Tables_number 61
_symmetry_space_group_name_Hall '-P 2ac 2ab'
_symmetry_space_group_name_H-M 'P b c a'
_atom_sites_solution_hydrogens geom
_atom_sites_solution_primary direct
_atom_sites_solution_secondary difmap
_audit_creation_method SHELXL-97
_cell_angle_alpha 90.00
_cell_angle_beta 90.00
_cell_angle_gamma 90.00
_cell_formula_units_Z 8
_cell_length_a 11.330(1)
_cell_length_b 17.826(2)
_cell_length_c 31.961(3)
_cell_measurement_reflns_used 44851
_cell_measurement_temperature 173(2)
_cell_measurement_theta_max 30.034
_cell_measurement_theta_min 0.998
_cell_volume 6455.1(11)
_computing_cell_refinement 'Denzo (Nonius B.V., 1998)'
_computing_data_collection 'Collect (Nonius B.V., 1998)'
_computing_data_reduction 'Denzo (Nonius B.V., 1998)'
_computing_molecular_graphics 'ATOMS V6 (Dowty, 2001)'
_computing_publication_material 'SHELXL-97 (Sheldrick, 1997)'
_computing_structure_refinement 'SHELXL-97 (Sheldrick, 1997)'
_computing_structure_solution 'SHELXS-97 (Sheldrick, 1997)'
_diffrn_ambient_temperature 173(2)
_diffrn_detector_area_resol_mean 9
_diffrn_measured_fraction_theta_full 1.000
_diffrn_measured_fraction_theta_max 1.000
_diffrn_measurement_device_type KappaCCD
_diffrn_measurement_method CCD
_diffrn_radiation_monochromator graphite
_diffrn_radiation_probe x-ray
_diffrn_radiation_type MoK\a
_diffrn_radiation_wavelength 0.71069
_diffrn_reflns_av_R_equivalents 0.0691
_diffrn_reflns_av_sigmaI/netI 0.0515
_diffrn_reflns_limit_h_max 14
_diffrn_reflns_limit_h_min -14
_diffrn_reflns_limit_k_max 20
_diffrn_reflns_limit_k_min -22
_diffrn_reflns_limit_l_max 39
_diffrn_reflns_limit_l_min -40
_diffrn_reflns_number 42849
_diffrn_reflns_theta_full 27.00
_diffrn_reflns_theta_max 27.00
_diffrn_reflns_theta_min 1.27
_diffrn_source 'fine-focus sealed tube'
_exptl_absorpt_coefficient_mu 1.365
_exptl_absorpt_correction_type none
_exptl_crystal_colour yellow
_exptl_crystal_density_diffrn 1.620
_exptl_crystal_density_method 'not measured'
_exptl_crystal_description prism
_exptl_crystal_F_000 3184
_exptl_crystal_size_max 0.17
_exptl_crystal_size_mid 0.15
_exptl_crystal_size_min 0.13
_refine_diff_density_max 0.707
_refine_diff_density_min -0.856
_refine_diff_density_rms 0.212
_refine_ls_extinction_method none
_refine_ls_goodness_of_fit_ref 1.143
_refine_ls_hydrogen_treatment constr
_refine_ls_matrix_type full
_refine_ls_number_parameters 394
_refine_ls_number_reflns 7040
_refine_ls_number_restraints 42
_refine_ls_restrained_S_all 1.143
_refine_ls_R_factor_all 0.0582
_refine_ls_R_factor_gt 0.0342
_refine_ls_shift/su_max 0.001
_refine_ls_shift/su_mean 0.000
_refine_ls_structure_factor_coef Fsqd
_refine_ls_weighting_details
; calc
 [0.00000+1.00000exp(1.00(sin\q/\l)^2^)]/
   [\s^2^(Fo^2^)+0.0000+0.0000*P+(0.0550P)^2^+0.0000sin\q/\l]
 where P = 0.33333Fo^2^ + 0.66667Fc^2^
;
_refine_ls_weighting_scheme calc
_refine_ls_wR_factor_gt 0.0824
_refine_ls_wR_factor_ref 0.1004
_reflns_number_gt 5406
_reflns_number_total 7040
_reflns_threshold_expression >2sigma(I)
_cod_data_source_file ic9018579_si_003.cif
_cod_data_source_block Compound4
_cod_database_code 4303899

loop_
_symmetry_equiv_pos_as_xyz
'x, y, z'
'-x+1/2, -y, z+1/2'
'x+1/2, -y+1/2, -z'
'-x, y+1/2, -z+1/2'
'-x, -y, -z'
'x-1/2, y, -z-1/2'
'-x-1/2, y-1/2, z'
'x, -y-1/2, z-1/2'

loop_
_atom_site_label
_atom_site_type_symbol
_atom_site_fract_x
_atom_site_fract_y
_atom_site_fract_z
_atom_site_U_iso_or_equiv
_atom_site_adp_type
_atom_site_occupancy
_atom_site_symmetry_multiplicity
_atom_site_calc_flag
_atom_site_refinement_flags
_atom_site_disorder_assembly
_atom_site_disorder_group
Pd1 Pd 0.40415(2) 0.122418(14) 0.107285(8) 0.02067(9) Uani 1 1 d . . .
Pd2 Pd 0.50506(2) 0.243320(14) 0.127401(8) 0.02025(9) Uani 1 1 d . . .
P1 P 0.55719(8) 0.07900(5) 0.13919(3) 0.0221(2) Uani 1 1 d . . .
N1 N 0.3491(3) 0.00785(16) 0.09436(9) 0.0243(7) Uani 1 1 d . . .
N2 N 0.6291(2) 0.22286(16) 0.08048(9) 0.0211(6) Uani 1 1 d . . .
N3 N 0.3017(3) 0.25982(18) 0.18999(10) 0.0303(7) Uani 1 1 d . A .
Cl1 Cl 0.23787(9) 0.18889(5) 0.07964(3) 0.0360(2) Uani 1 1 d . . .
Cl2 Cl 0.59274(9) 0.36363(5) 0.14489(3) 0.0347(2) Uani 1 1 d . . .
O1 O 0.6062(2) 0.00324(15) 0.11818(9) 0.0361(7) Uani 1 1 d . . .
O2 O 0.3696(2) -0.11697(14) 0.08948(10) 0.0398(7) Uani 1 1 d . . .
O3 O 0.6816(2) 0.11967(12) 0.14809(7) 0.0246(5) Uani 1 1 d . . .
O4 O 0.7991(2) 0.19117(17) 0.05002(8) 0.0387(7) Uani 1 1 d . . .
C1 C 0.5520(3) -0.0492(2) 0.08995(12) 0.0271(8) Uani 1 1 d . . .
C2 C 0.4179(3) -0.0483(2) 0.09223(12) 0.0270(8) Uani 1 1 d . . .
C3 C 0.2433(4) -0.1060(2) 0.09443(17) 0.0491(12) Uani 1 1 d . . .
H3A H 0.2162 -0.1260 0.1217 0.059 Uiso 1 1 calc R . .
H3B H 0.1994 -0.1316 0.0718 0.059 Uiso 1 1 calc R . .
C4 C 0.2245(3) -0.0212(2) 0.09230(12) 0.0290(8) Uani 1 1 d . . .
C5 C 0.7753(3) 0.1431(2) 0.11973(12) 0.0294(8) Uani 1 1 d . . .
C6 C 0.7254(3) 0.1878(2) 0.08325(10) 0.0239(8) Uani 1 1 d . . .
C7 C 0.7475(3) 0.2482(2) 0.02250(13) 0.0379(10) Uani 1 1 d . . .
H7A H 0.7533 0.2328 -0.0072 0.045 Uiso 1 1 calc R . .
H7B H 0.7876 0.2971 0.0261 0.045 Uiso 1 1 calc R . .
C8 C 0.6199(3) 0.2526(2) 0.03632(11) 0.0254(8) Uani 1 1 d . . .
C9 C 0.6003(4) -0.1247(2) 0.10361(14) 0.0379(10) Uani 1 1 d . . .
H9A H 0.6868 -0.1236 0.1028 0.057 Uiso 1 1 calc R . .
H9B H 0.5713 -0.1639 0.0847 0.057 Uiso 1 1 calc R . .
H9C H 0.5741 -0.1356 0.1322 0.057 Uiso 1 1 calc R . .
C10 C 0.5891(4) -0.0290(3) 0.04585(13) 0.0443(11) Uani 1 1 d . . .
H10A H 0.5598 0.0213 0.0389 0.066 Uiso 1 1 calc R . .
H10B H 0.5560 -0.0655 0.0262 0.066 Uiso 1 1 calc R . .
H10C H 0.6754 -0.0295 0.0439 0.066 Uiso 1 1 calc R . .
C11 C 0.1696(4) 0.0023(3) 0.05117(14) 0.0490(12) Uani 1 1 d . . .
H11A H 0.1754 0.0568 0.0481 0.074 Uiso 1 1 calc R . .
H11B H 0.0864 -0.0128 0.0507 0.074 Uiso 1 1 calc R . .
H11C H 0.2115 -0.0221 0.0280 0.074 Uiso 1 1 calc R . .
C12 C 0.1554(4) 0.0084(3) 0.12927(15) 0.0496(12) Uani 1 1 d . . .
H12A H 0.1979 -0.0031 0.1552 0.074 Uiso 1 1 calc R . .
H12B H 0.0774 -0.0153 0.1300 0.074 Uiso 1 1 calc R . .
H12C H 0.1462 0.0629 0.1266 0.074 Uiso 1 1 calc R . .
C13 C 0.8449(4) 0.0747(2) 0.10487(15) 0.0458(11) Uani 1 1 d . . .
H13A H 0.8683 0.0444 0.1291 0.069 Uiso 1 1 calc R . .
H13B H 0.9156 0.0913 0.0898 0.069 Uiso 1 1 calc R . .
H13C H 0.7955 0.0444 0.0862 0.069 Uiso 1 1 calc R . .
C14 C 0.8518(4) 0.1947(2) 0.14501(13) 0.0424(11) Uani 1 1 d . . .
H14A H 0.8060 0.2389 0.1533 0.064 Uiso 1 1 calc R . .
H14B H 0.9196 0.2105 0.1281 0.064 Uiso 1 1 calc R . .
H14C H 0.8798 0.1684 0.1700 0.064 Uiso 1 1 calc R . .
C15 C 0.5706(4) 0.3316(2) 0.03523(13) 0.0420(11) Uani 1 1 d . . .
H15A H 0.4891 0.3313 0.0456 0.063 Uiso 1 1 calc R . .
H15B H 0.5719 0.3504 0.0064 0.063 Uiso 1 1 calc R . .
H15C H 0.6188 0.3643 0.0530 0.063 Uiso 1 1 calc R . .
C16 C 0.5433(4) 0.1989(3) 0.01168(13) 0.0406(10) Uani 1 1 d . . .
H16A H 0.5810 0.1494 0.0108 0.061 Uiso 1 1 calc R . .
H16B H 0.5333 0.2178 -0.0169 0.061 Uiso 1 1 calc R . .
H16C H 0.4659 0.1946 0.0252 0.061 Uiso 1 1 calc R . .
C17 C 0.5265(3) 0.0488(2) 0.19214(11) 0.0274(8) Uani 1 1 d . . .
C18 C 0.4249(4) 0.0719(2) 0.21177(12) 0.0363(10) Uani 1 1 d . . .
H18 H 0.3731 0.1054 0.1977 0.044 Uiso 1 1 calc R . .
C19 C 0.3967(4) 0.0472(3) 0.25178(14) 0.0490(12) Uani 1 1 d . . .
H19 H 0.3270 0.0645 0.2652 0.059 Uiso 1 1 calc R . .
C20 C 0.4697(5) -0.0019(3) 0.27156(15) 0.0554(14) Uani 1 1 d . . .
H20 H 0.4505 -0.0193 0.2988 0.067 Uiso 1 1 calc R . .
C21 C 0.5702(5) -0.0265(3) 0.25259(16) 0.0596(15) Uani 1 1 d . . .
H21 H 0.6207 -0.0605 0.2668 0.071 Uiso 1 1 calc R . .
C22 C 0.5997(4) -0.0022(2) 0.21256(14) 0.0423(11) Uani 1 1 d . . .
H22 H 0.6691 -0.0202 0.1993 0.051 Uiso 1 1 calc R . .
C23 C 0.3787(3) 0.25097(19) 0.16666(11) 0.0263(8) Uani 1 1 d . . .
C24 C 0.1955(4) 0.2636(2) 0.21556(13) 0.0405(11) Uani 1 1 d D . .
C25 C 0.1105(19) 0.3163(10) 0.1923(6) 0.058(5) Uani 0.50 1 d PDU A 2
H25A H 0.1454 0.3665 0.1906 0.088 Uiso 0.50 1 calc PR A 2
H25B H 0.0355 0.3189 0.2075 0.088 Uiso 0.50 1 calc PR A 2
H25C H 0.0966 0.2971 0.1640 0.088 Uiso 0.50 1 calc PR A 2
C25A C 0.1318(12) 0.1892(8) 0.2061(4) 0.041(3) Uani 0.50 1 d PDU A 1
H25D H 0.1160 0.1857 0.1760 0.061 Uiso 0.50 1 calc PR A 1
H25E H 0.0570 0.1875 0.2215 0.061 Uiso 0.50 1 calc PR A 1
H25F H 0.1817 0.1471 0.2148 0.061 Uiso 0.50 1 calc PR A 1
C26 C 0.2282(19) 0.3012(10) 0.2571(4) 0.093(6) Uani 0.50 1 d PDU A 2
H26A H 0.2790 0.2675 0.2734 0.140 Uiso 0.50 1 calc PR A 2
H26B H 0.1563 0.3119 0.2730 0.140 Uiso 0.50 1 calc PR A 2
H26C H 0.2704 0.3481 0.2515 0.140 Uiso 0.50 1 calc PR A 2
C26A C 0.128(2) 0.3357(10) 0.2045(6) 0.066(6) Uani 0.50 1 d PDU A 1
H26D H 0.1753 0.3795 0.2121 0.099 Uiso 0.50 1 calc PR A 1
H26E H 0.0530 0.3368 0.2200 0.099 Uiso 0.50 1 calc PR A 1
H26F H 0.1115 0.3366 0.1744 0.099 Uiso 0.50 1 calc PR A 1
C27 C 0.138(2) 0.1886(10) 0.2225(6) 0.107(8) Uani 0.50 1 d PDU A 2
H27A H 0.1191 0.1657 0.1955 0.161 Uiso 0.50 1 calc PR A 2
H27B H 0.0655 0.1952 0.2388 0.161 Uiso 0.50 1 calc PR A 2
H27C H 0.1924 0.1558 0.2379 0.161 Uiso 0.50 1 calc PR A 2
C27A C 0.2337(16) 0.2618(8) 0.2609(4) 0.057(4) Uani 0.50 1 d PDU A 1
H27D H 0.2732 0.2141 0.2668 0.085 Uiso 0.50 1 calc PR A 1
H27E H 0.1643 0.2670 0.2790 0.085 Uiso 0.50 1 calc PR A 1
H27F H 0.2884 0.3034 0.2663 0.085 Uiso 0.50 1 calc PR A 1

loop_
_atom_site_aniso_label
_atom_site_aniso_U_11
_atom_site_aniso_U_22
_atom_site_aniso_U_33
_atom_site_aniso_U_23
_atom_site_aniso_U_13
_atom_site_aniso_U_12
Pd1 0.01917(15) 0.02002(15) 0.02283(15) 0.00360(11) -0.00230(11) -0.00081(11)
Pd2 0.02038(15) 0.01967(15) 0.02069(15) 0.00058(10) 0.00317(11) -0.00044(11)
P1 0.0204(5) 0.0208(5) 0.0251(5) 0.0013(4) -0.0041(4) -0.0006(4)
N1 0.0187(15) 0.0231(16) 0.0311(16) 0.0033(13) -0.0038(13) -0.0016(13)
N2 0.0199(15) 0.0223(15) 0.0210(15) 0.0003(12) 0.0022(12) -0.0008(12)
N3 0.0286(18) 0.0371(19) 0.0251(16) 0.0013(14) 0.0070(14) 0.0005(15)
Cl1 0.0319(5) 0.0302(5) 0.0459(6) 0.0100(4) -0.0124(5) 0.0022(4)
Cl2 0.0372(6) 0.0258(5) 0.0412(5) -0.0088(4) 0.0068(4) -0.0045(4)
O1 0.0252(15) 0.0315(15) 0.0517(17) -0.0142(13) -0.0145(12) 0.0045(12)
O2 0.0301(15) 0.0218(14) 0.068(2) -0.0041(13) -0.0073(14) -0.0030(12)
O3 0.0211(13) 0.0237(13) 0.0289(13) 0.0032(10) -0.0049(11) -0.0045(11)
O4 0.0252(14) 0.0594(19) 0.0315(15) 0.0068(14) 0.0078(12) 0.0093(14)
C1 0.0256(19) 0.0229(19) 0.033(2) -0.0051(16) -0.0018(17) 0.0021(16)
C2 0.0244(19) 0.0242(19) 0.032(2) 0.0015(16) -0.0046(16) -0.0068(16)
C3 0.028(2) 0.031(2) 0.089(4) 0.003(2) -0.009(2) -0.0015(19)
C4 0.0194(18) 0.0223(18) 0.045(2) 0.0048(17) -0.0053(17) -0.0038(16)
C5 0.0215(19) 0.033(2) 0.033(2) 0.0080(17) -0.0003(16) 0.0015(17)
C6 0.0218(19) 0.0271(19) 0.0227(18) -0.0019(15) 0.0013(15) -0.0023(16)
C7 0.026(2) 0.057(3) 0.030(2) 0.0090(19) 0.0059(17) -0.003(2)
C8 0.026(2) 0.031(2) 0.0192(17) 0.0046(15) 0.0025(15) -0.0024(16)
C9 0.031(2) 0.030(2) 0.053(3) 0.0006(19) -0.0031(19) 0.0062(18)
C10 0.038(2) 0.057(3) 0.037(2) 0.005(2) -0.001(2) -0.011(2)
C11 0.045(3) 0.048(3) 0.054(3) 0.003(2) -0.024(2) -0.011(2)
C12 0.038(3) 0.051(3) 0.059(3) 0.006(2) 0.016(2) -0.009(2)
C13 0.026(2) 0.040(3) 0.071(3) 0.010(2) 0.010(2) 0.011(2)
C14 0.035(2) 0.053(3) 0.038(2) 0.014(2) -0.013(2) -0.024(2)
C15 0.057(3) 0.036(2) 0.033(2) 0.0114(19) 0.006(2) 0.006(2)
C16 0.042(3) 0.049(3) 0.030(2) 0.005(2) -0.009(2) -0.011(2)
C17 0.029(2) 0.0254(19) 0.0275(19) 0.0054(16) -0.0095(16) -0.0080(16)
C18 0.041(2) 0.039(2) 0.029(2) 0.0092(18) -0.0023(18) -0.0100(19)
C19 0.051(3) 0.060(3) 0.036(2) 0.011(2) 0.003(2) -0.017(2)
C20 0.073(4) 0.062(3) 0.032(2) 0.017(2) -0.010(3) -0.029(3)
C21 0.076(4) 0.055(3) 0.048(3) 0.023(3) -0.030(3) -0.006(3)
C22 0.046(3) 0.042(2) 0.039(2) 0.008(2) -0.012(2) -0.002(2)
C23 0.028(2) 0.0250(19) 0.0258(19) 0.0028(15) -0.0035(17) -0.0008(16)
C24 0.032(2) 0.054(3) 0.035(2) 0.003(2) 0.0176(19) 0.007(2)
C25 0.036(7) 0.073(10) 0.067(11) 0.012(8) 0.023(7) 0.025(8)
C25A 0.018(4) 0.060(7) 0.044(6) 0.012(5) 0.011(4) -0.013(5)
C26 0.105(12) 0.132(14) 0.043(8) -0.015(9) 0.030(7) 0.003(12)
C26A 0.051(9) 0.084(11) 0.062(10) -0.013(8) 0.018(7) 0.025(8)
C27 0.101(12) 0.087(11) 0.134(17) 0.015(11) 0.056(12) -0.024(10)
C27A 0.062(8) 0.077(9) 0.031(6) -0.009(6) 0.001(5) 0.006(8)

loop_
_atom_type_symbol
_atom_type_description
_atom_type_scat_dispersion_real
_atom_type_scat_dispersion_imag
_atom_type_scat_source
Pd Pd -0.9988 1.0072 'International Tables Vol C Tables 4.2.6.8 and 6.1.1.4'
P P 0.1023 0.0942 'International Tables Vol C Tables 4.2.6.8 and 6.1.1.4'
N N 0.0061 0.0033 'International Tables Vol C Tables 4.2.6.8 and 6.1.1.4'
Cl Cl 0.1484 0.1585 'International Tables Vol C Tables 4.2.6.8 and 6.1.1.4'
O O 0.0106 0.0060 'International Tables Vol C Tables 4.2.6.8 and 6.1.1.4'
C C 0.0033 0.0016 'International Tables Vol C Tables 4.2.6.8 and 6.1.1.4'
H H 0.0000 0.0000 'International Tables Vol C Tables 4.2.6.8 and 6.1.1.4'

loop_
_geom_angle_atom_site_label_1
_geom_angle_atom_site_label_2
_geom_angle_atom_site_label_3
_geom_angle
_geom_angle_site_symmetry_1
_geom_angle_site_symmetry_3
_geom_angle_publ_flag
P1 Pd1 N1 89.04(8) . . ?
P1 Pd1 Cl1 170.14(4) . . ?
N1 Pd1 Cl1 99.74(8) . . ?
P1 Pd1 Pd2 79.72(3) . . ?
N1 Pd1 Pd2 168.64(8) . . ?
Cl1 Pd1 Pd2 91.60(3) . . ?
C23 Pd2 N2 171.82(13) . . ?
C23 Pd2 Cl2 95.31(11) . . ?
N2 Pd2 Cl2 92.54(8) . . ?
C23 Pd2 Pd1 83.60(11) . . ?
N2 Pd2 Pd1 88.44(8) . . ?
Cl2 Pd2 Pd1 176.66(3) . . ?
O1 P1 O3 98.63(13) . . ?
O1 P1 C17 101.98(17) . . ?
O3 P1 C17 97.85(15) . . ?
O1 P1 Pd1 112.45(10) . . ?
O3 P1 Pd1 128.76(9) . . ?
C17 P1 Pd1 113.24(13) . . ?
C2 N1 C4 107.6(3) . . ?
C2 N1 Pd1 125.0(2) . . ?
C4 N1 Pd1 126.9(2) . . ?
C6 N2 C8 107.4(3) . . ?
C6 N2 Pd2 128.2(2) . . ?
C8 N2 Pd2 124.3(2) . . ?
C23 N3 C24 171.8(4) . . ?
C1 O1 P1 131.4(2) . . ?
C2 O2 C3 105.7(3) . . ?
C5 O3 P1 131.1(2) . . ?
C6 O4 C7 104.8(3) . . ?
O1 C1 C10 108.1(3) . . ?
O1 C1 C9 104.1(3) . . ?
C10 C1 C9 112.3(3) . . ?
O1 C1 C2 112.9(3) . . ?
C10 C1 C2 108.6(3) . . ?
C9 C1 C2 110.9(3) . . ?
N1 C2 O2 118.1(3) . . ?
N1 C2 C1 128.6(3) . . ?
O2 C2 C1 113.2(3) . . ?
O2 C3 C4 105.4(3) . . ?
O2 C3 H3A 110.7 . . ?
C4 C3 H3A 110.7 . . ?
O2 C3 H3B 110.7 . . ?
C4 C3 H3B 110.7 . . ?
H3A C3 H3B 108.8 . . ?
N1 C4 C11 109.2(3) . . ?
N1 C4 C12 109.4(3) . . ?
C11 C4 C12 111.7(4) . . ?
N1 C4 C3 102.0(3) . . ?
C11 C4 C3 111.7(4) . . ?
C12 C4 C3 112.5(4) . . ?
O3 C5 C14 105.2(3) . . ?
O3 C5 C6 110.9(3) . . ?
C14 C5 C6 107.8(3) . . ?
O3 C5 C13 109.9(3) . . ?
C14 C5 C13 111.0(3) . . ?
C6 C5 C13 111.8(3) . . ?
N2 C6 O4 117.2(3) . . ?
N2 C6 C5 129.4(3) . . ?
O4 C6 C5 113.3(3) . . ?
O4 C7 C8 104.0(3) . . ?
O4 C7 H7A 111.0 . . ?
C8 C7 H7A 111.0 . . ?
O4 C7 H7B 111.0 . . ?
C8 C7 H7B 111.0 . . ?
H7A C7 H7B 109.0 . . ?
N2 C8 C16 107.7(3) . . ?
N2 C8 C7 100.9(3) . . ?
C16 C8 C7 111.3(3) . . ?
N2 C8 C15 111.9(3) . . ?
C16 C8 C15 111.4(3) . . ?
C7 C8 C15 113.2(3) . . ?
C1 C9 H9A 109.5 . . ?
C1 C9 H9B 109.5 . . ?
H9A C9 H9B 109.5 . . ?
C1 C9 H9C 109.5 . . ?
H9A C9 H9C 109.5 . . ?
H9B C9 H9C 109.5 . . ?
C1 C10 H10A 109.5 . . ?
C1 C10 H10B 109.5 . . ?
H10A C10 H10B 109.5 . . ?
C1 C10 H10C 109.5 . . ?
H10A C10 H10C 109.5 . . ?
H10B C10 H10C 109.5 . . ?
C4 C11 H11A 109.5 . . ?
C4 C11 H11B 109.5 . . ?
H11A C11 H11B 109.5 . . ?
C4 C11 H11C 109.5 . . ?
H11A C11 H11C 109.5 . . ?
H11B C11 H11C 109.5 . . ?
C4 C12 H12A 109.5 . . ?
C4 C12 H12B 109.5 . . ?
H12A C12 H12B 109.5 . . ?
C4 C12 H12C 109.5 . . ?
H12A C12 H12C 109.5 . . ?
H12B C12 H12C 109.5 . . ?
C5 C13 H13A 109.5 . . ?
C5 C13 H13B 109.5 . . ?
H13A C13 H13B 109.5 . . ?
C5 C13 H13C 109.5 . . ?
H13A C13 H13C 109.5 . . ?
H13B C13 H13C 109.5 . . ?
C5 C14 H14A 109.5 . . ?
C5 C14 H14B 109.5 . . ?
H14A C14 H14B 109.5 . . ?
C5 C14 H14C 109.5 . . ?
H14A C14 H14C 109.5 . . ?
H14B C14 H14C 109.5 . . ?
C8 C15 H15A 109.5 . . ?
C8 C15 H15B 109.5 . . ?
H15A C15 H15B 109.5 . . ?
C8 C15 H15C 109.5 . . ?
H15A C15 H15C 109.5 . . ?
H15B C15 H15C 109.5 . . ?
C8 C16 H16A 109.5 . . ?
C8 C16 H16B 109.5 . . ?
H16A C16 H16B 109.5 . . ?
C8 C16 H16C 109.5 . . ?
H16A C16 H16C 109.5 . . ?
H16B C16 H16C 109.5 . . ?
C18 C17 C22 118.7(4) . . ?
C18 C17 P1 120.0(3) . . ?
C22 C17 P1 121.2(3) . . ?
C17 C18 C19 121.2(4) . . ?
C17 C18 H18 119.4 . . ?
C19 C18 H18 119.4 . . ?
C20 C19 C18 119.4(5) . . ?
C20 C19 H19 120.3 . . ?
C18 C19 H19 120.3 . . ?
C19 C20 C21 120.5(4) . . ?
C19 C20 H20 119.7 . . ?
C21 C20 H20 119.7 . . ?
C20 C21 C22 120.7(5) . . ?
C20 C21 H21 119.7 . . ?
C22 C21 H21 119.7 . . ?
C17 C22 C21 119.4(5) . . ?
C17 C22 H22 120.3 . . ?
C21 C22 H22 120.3 . . ?
N3 C23 Pd2 176.2(3) . . ?
N3 C24 C27 113.5(9) . . ?
N3 C24 C27A 107.4(8) . . ?
C27 C24 C27A 87.9(10) . . ?
N3 C24 C26 107.8(9) . . ?
C27 C24 C26 111.4(11) . . ?
N3 C24 C25A 103.8(6) . . ?
C27A C24 C25A 107.7(8) . . ?
C26 C24 C25A 131.3(9) . . ?
N3 C24 C26A 108.8(10) . . ?
C27 C24 C26A 124.2(14) . . ?
C27A C24 C26A 112.3(9) . . ?
C26 C24 C26A 87.4(10) . . ?
C25A C24 C26A 116.1(11) . . ?
N3 C24 C25 105.9(9) . . ?
C27 C24 C25 110.2(13) . . ?
C27A C24 C25 130.9(10) . . ?
C26 C24 C25 107.7(11) . . ?
C25A C24 C25 97.9(10) . . ?
C24 C25 H25A 109.5 . . ?
C24 C25 H25B 109.5 . . ?
H25A C25 H25B 109.5 . . ?
C24 C25 H25C 109.5 . . ?
H25A C25 H25C 109.5 . . ?
H25B C25 H25C 109.5 . . ?
C24 C25A H25D 109.5 . . ?
C24 C25A H25E 109.5 . . ?
C24 C25A H25F 109.5 . . ?
C24 C26 H26A 109.5 . . ?
C24 C26 H26B 109.5 . . ?
H26A C26 H26B 109.5 . . ?
C24 C26 H26C 109.5 . . ?
H26A C26 H26C 109.5 . . ?
H26B C26 H26C 109.5 . . ?
C24 C26A H26D 109.5 . . ?
C24 C26A H26E 109.5 . . ?
C24 C26A H26F 109.5 . . ?
C24 C27 H27A 109.5 . . ?
C24 C27 H27B 109.5 . . ?
H27A C27 H27B 109.5 . . ?
C24 C27 H27C 109.5 . . ?
H27A C27 H27C 109.5 . . ?
H27B C27 H27C 109.5 . . ?
C24 C27A H27D 109.5 . . ?
C24 C27A H27E 109.5 . . ?
C24 C27A H27F 109.5 . . ?

loop_
_geom_bond_atom_site_label_1
_geom_bond_atom_site_label_2
_geom_bond_distance
_geom_bond_site_symmetry_2
_geom_bond_publ_flag
Pd1 P1 2.1553(9) . ?
Pd1 N1 2.175(3) . ?
Pd1 Cl1 2.3945(10) . ?
Pd1 Pd2 2.5230(4) . ?
Pd2 C23 1.909(4) . ?
Pd2 N2 2.087(3) . ?
Pd2 Cl2 2.4287(10) . ?
P1 O1 1.607(3) . ?
P1 O3 1.611(2) . ?
P1 C17 1.810(4) . ?
N1 C2 1.270(5) . ?
N1 C4 1.505(4) . ?
N2 C6 1.260(4) . ?
N2 C8 1.511(4) . ?
N3 C23 1.158(5) . ?
N3 C24 1.456(5) . ?
O1 C1 1.437(4) . ?
O2 C2 1.344(4) . ?
O2 C3 1.453(5) . ?
O3 C5 1.457(4) . ?
O4 C6 1.353(4) . ?
O4 C7 1.465(5) . ?
C1 C10 1.515(5) . ?
C1 C9 1.518(5) . ?
C1 C2 1.521(5) . ?
C3 C4 1.528(5) . ?
C3 H3A 0.9900 . ?
C3 H3B 0.9900 . ?
C4 C11 1.513(6) . ?
C4 C12 1.513(6) . ?
C5 C14 1.500(5) . ?
C5 C6 1.521(5) . ?
C5 C13 1.529(6) . ?
C7 C8 1.514(5) . ?
C7 H7A 0.9900 . ?
C7 H7B 0.9900 . ?
C8 C16 1.513(5) . ?
C8 C15 1.516(5) . ?
C9 H9A 0.9800 . ?
C9 H9B 0.9800 . ?
C9 H9C 0.9800 . ?
C10 H10A 0.9800 . ?
C10 H10B 0.9800 . ?
C10 H10C 0.9800 . ?
C11 H11A 0.9800 . ?
C11 H11B 0.9800 . ?
C11 H11C 0.9800 . ?
C12 H12A 0.9800 . ?
C12 H12B 0.9800 . ?
C12 H12C 0.9800 . ?
C13 H13A 0.9800 . ?
C13 H13B 0.9800 . ?
C13 H13C 0.9800 . ?
C14 H14A 0.9800 . ?
C14 H14B 0.9800 . ?
C14 H14C 0.9800 . ?
C15 H15A 0.9800 . ?
C15 H15B 0.9800 . ?
C15 H15C 0.9800 . ?
C16 H16A 0.9800 . ?
C16 H16B 0.9800 . ?
C16 H16C 0.9800 . ?
C17 C18 1.373(5) . ?
C17 C22 1.393(5) . ?
C18 C19 1.390(6) . ?
C18 H18 0.9500 . ?
C19 C20 1.361(7) . ?
C19 H19 0.9500 . ?
C20 C21 1.362(8) . ?
C20 H20 0.9500 . ?
C21 C22 1.392(7) . ?
C21 H21 0.9500 . ?
C22 H22 0.9500 . ?
C24 C27 1.504(15) . ?
C24 C27A 1.512(12) . ?
C24 C26 1.533(14) . ?
C24 C25A 1.540(12) . ?
C24 C26A 1.538(15) . ?
C24 C25 1.537(14) . ?
C25 H25A 0.9800 . ?
C25 H25B 0.9800 . ?
C25 H25C 0.9800 . ?
C25A H25D 0.9800 . ?
C25A H25E 0.9800 . ?
C25A H25F 0.9800 . ?
C26 H26A 0.9800 . ?
C26 H26B 0.9800 . ?
C26 H26C 0.9800 . ?
C26A H26D 0.9800 . ?
C26A H26E 0.9800 . ?
C26A H26F 0.9800 . ?
C27 H27A 0.9800 . ?
C27 H27B 0.9800 . ?
C27 H27C 0.9800 . ?
C27A H27D 0.9800 . ?
C27A H27E 0.9800 . ?
C27A H27F 0.9800 . ?
